data_9014307
loop_
_publ_author_name
'Vox, E.'
'Pinkard, F.'
'Wardlaw, W.'
'Preston, G.'

_publ_section_title
;
 The Green Salt of Magnus, and Some Related Compounds
 _cod_database_code 1010208
;
_journal_name_full 'Journal of the Chemical Society'
_journal_page_first 2527
_journal_page_last 2534
_journal_volume 1932
_journal_year 1932
_chemical_formula_sum 'Cl2 N2 Pt'
_space_group_IT_number 75
_symmetry_space_group_name_Hall 'P 4'
_symmetry_space_group_name_H-M 'P 4'
_cell_angle_alpha 90
_cell_angle_beta 90
_cell_angle_gamma 90
_cell_length_a 6.29
_cell_length_b 6.29
_cell_length_c 6.42
_cell_formula_units_Z 2
_cell_volume 254.002
_database_code_amcsd 0017144
_exptl_crystal_density_diffrn 3.844
_cod_duplicate_entry 1010208
_cod_original_formula_sum 'Pt Cl2 N2'
_cod_database_code 9014307
_amcsd_formula_title 'Cl4 H12 N4 Pt2'

loop_
_space_group_symop_operation_xyz
x,y,z
-y,x,z
-x,-y,z
y,-x,z

loop_
_atom_site_label
_atom_site_fract_x
_atom_site_fract_y
_atom_site_fract_z
Pt1 0.00000 0.00000 0.00000
Pt2 0.00000 0.00000 0.50000
Cl1 0.18000 0.32000 0.00000
N1 0.40000 0.11000 0.00000

loop_
_cod_related_entry_id
_cod_related_entry_database
_cod_related_entry_code
1 AMCSD 0017144
